data_7704082
loop_
_publ_author_name
'Pyrch, Mikaela M.'
'Bjorklund, Jennifer L.'
'Williams, James M.'
'Parr Iv, Daniel L.'
'Mason, Sara E.'
'Leddy, Johna'
'Forbes, Tori Z.'

_publ_section_title
;
 Impacts of hydrogen bonding interactions with
 Np(v/vi)O<sub>2</sub>Cl<sub>4</sub> complexes: vibrational spectroscopy,
 redox behavior, and computational analysis.
;
_journal_issue 20
_journal_name_full 'Dalton transactions (Cambridge, England : 2003)'
_journal_page_first 6854
_journal_page_last 6866
_journal_paper_doi 10.1039/d0dt00848f
_journal_volume 49
_journal_year 2020
_chemical_formula_sum 'C16 H40 Cl6 N4 Np O6'
_chemical_formula_weight 834.22
_space_group_crystal_system triclinic
_space_group_IT_number 2
_space_group_name_Hall '-P 1'
_space_group_name_H-M_alt 'P -1'
_atom_sites_solution_hydrogens geom
_audit_creation_method SHELXL-2017/1
_audit_update_record
;
2019-12-17 deposited with the CCDC.	2020-04-15 downloaded from the CCDC.
;
_cell_angle_alpha 92.223(4)
_cell_angle_beta 113.075(3)
_cell_angle_gamma 113.397(4)
_cell_formula_units_Z 1
_cell_length_a 9.1938(8)
_cell_length_b 9.3020(10)
_cell_length_c 10.8819(11)
_cell_measurement_reflns_used 9652
_cell_measurement_temperature 296(2)
_cell_measurement_theta_max 25.38
_cell_measurement_theta_min 2.57
_cell_volume 764.66(14)
_computing_structure_refinement 'SHELXL-2017/1 (Sheldrick, 2017)'
_computing_structure_solution 'SHELXT 2014/5 (Sheldrick, 2014)'
_diffrn_ambient_temperature 296(2)
_diffrn_measured_fraction_theta_full 0.999
_diffrn_measured_fraction_theta_max 0.994
_diffrn_measurement_device_type 'Bruker D8 Quest'
_diffrn_measurement_method 'omega scans'
_diffrn_radiation_type MoK\a
_diffrn_radiation_wavelength 0.71073
_diffrn_reflns_av_R_equivalents 0.0444
_diffrn_reflns_av_unetI/netI 0.0267
_diffrn_reflns_Laue_measured_fraction_full 0.999
_diffrn_reflns_Laue_measured_fraction_max 0.994
_diffrn_reflns_limit_h_max 11
_diffrn_reflns_limit_h_min -11
_diffrn_reflns_limit_k_max 11
_diffrn_reflns_limit_k_min -11
_diffrn_reflns_limit_l_max 13
_diffrn_reflns_limit_l_min -13
_diffrn_reflns_number 18181
_diffrn_reflns_point_group_measured_fraction_full 0.999
_diffrn_reflns_point_group_measured_fraction_max 0.994
_diffrn_reflns_theta_full 25.242
_diffrn_reflns_theta_max 25.379
_diffrn_reflns_theta_min 2.574
_exptl_absorpt_coefficient_mu 3.956
_exptl_absorpt_correction_type multi-scan
_exptl_absorpt_process_details SADABS
_exptl_crystal_colour green
_exptl_crystal_density_diffrn 1.812
_exptl_crystal_description block
_exptl_crystal_F_000 407
_exptl_crystal_size_max 0.8
_exptl_crystal_size_mid 0.1
_exptl_crystal_size_min 0.1
_exptl_transmission_factor_max 0.745200
_exptl_transmission_factor_min 0.646300
_refine_diff_density_max 0.351
_refine_diff_density_min -0.373
_refine_diff_density_rms 0.073
_refine_ls_extinction_method none
_refine_ls_goodness_of_fit_ref 1.051
_refine_ls_hydrogen_treatment mixed
_refine_ls_matrix_type full
_refine_ls_number_parameters 155
_refine_ls_number_reflns 2786
_refine_ls_number_restraints 0
_refine_ls_restrained_S_all 1.051
_refine_ls_R_factor_all 0.0197
_refine_ls_R_factor_gt 0.0189
_refine_ls_shift/su_max 0.000
_refine_ls_shift/su_mean 0.000
_refine_ls_structure_factor_coef Fsqd
_refine_ls_weighting_details 'w=1/[\s^2^(Fo^2^)+(0.0166P)^2^+0.1282P] where P=(Fo^2^+2Fc^2^)/3'
_refine_ls_weighting_scheme calc
_refine_ls_wR_factor_gt 0.0377
_refine_ls_wR_factor_ref 0.0380
_reflns_Friedel_coverage 0.000
_reflns_number_gt 2752
_reflns_number_total 2786
_reflns_threshold_expression 'I > 2\s(I)'
_cod_data_source_file d0dt00848f2.cif
_cod_data_source_block pbarone_final_a
_cod_depositor_comments 'Adding full bibliography for 7704082--7704083.cif.'
_cod_original_cell_volume 764.66(13)
_cod_database_code 7704082
_shelx_shelxl_version_number 2017/1
_shelx_space_group_comment
;
The symmetry employed for this shelxl refinement is uniquely defined
by the following loop, which should always be used as a source of
symmetry information in preference to the above space-group names.
They are only intended as comments.
;

loop_
_space_group_symop_operation_xyz
'x, y, z'
'-x, -y, -z'

loop_
_atom_site_label
_atom_site_type_symbol
_atom_site_fract_x
_atom_site_fract_y
_atom_site_fract_z
_atom_site_U_iso_or_equiv
_atom_site_adp_type
_atom_site_occupancy
_atom_site_site_symmetry_order
_atom_site_calc_flag
_atom_site_refinement_flags_posn
_atom_site_refinement_flags_adp
_atom_site_refinement_flags_occupancy
_atom_site_disorder_assembly
_atom_site_disorder_group
Np1 Np 0.000000 0.500000 0.500000 0.03285(6) Uani 1 2 d S . P . .
Cl1 Cl 0.17685(11) 0.77541(10) 0.69340(9) 0.0617(2) Uani 1 1 d . . . . .
Cl2 Cl 0.22319(11) 0.38952(10) 0.64691(8) 0.0591(2) Uani 1 1 d . . . . .
Cl3 Cl 0.76103(9) 0.98106(9) -0.01745(7) 0.04855(18) Uani 1 1 d . . . . .
O1 O 0.1305(3) 0.5839(2) 0.4155(2) 0.0524(5) Uani 1 1 d . . . . .
O2 O 0.2304(3) 0.5162(3) 0.1062(2) 0.0689(7) Uani 1 1 d . . . . .
O3 O 0.5919(3) 0.8515(3) 0.5113(2) 0.0671(6) Uani 1 1 d . . . . .
N1 N 0.4457(3) 0.7977(3) 0.0539(3) 0.0508(6) Uani 1 1 d . . . . .
H1 H 0.368303 0.833724 0.007996 0.070(11) Uiso 1 1 calc R . . . .
H2 H 0.551087 0.865474 0.061260 0.058(9) Uiso 1 1 calc R . . . .
N2 N 0.8730(3) 0.8763(3) 0.7553(3) 0.0558(7) Uani 1 1 d . . . . .
H3 H 0.970374 0.862965 0.795142 0.096(14) Uiso 1 1 calc R . . . .
H4 H 0.855204 0.915519 0.821109 0.109(16) Uiso 1 1 calc R . . . .
C1 C 0.3914(5) 0.6364(4) -0.0223(4) 0.0668(9) Uani 1 1 d . . . . .
H1A H 0.481316 0.601139 0.022724 0.080 Uiso 1 1 calc R U . . .
H1AB H 0.378681 0.640305 -0.114765 0.080 Uiso 1 1 calc R U . . .
C2 C 0.2192(5) 0.5202(5) -0.0277(4) 0.0735(10) Uani 1 1 d . . . . .
H2A H 0.127745 0.551145 -0.079483 0.088 Uiso 1 1 calc R U . . .
H2AB H 0.186097 0.413380 -0.074927 0.088 Uiso 1 1 calc R U . . .
C3 C 0.2777(5) 0.6705(4) 0.1776(4) 0.0647(9) Uani 1 1 d . . . . .
H3A H 0.281938 0.664672 0.267675 0.078 Uiso 1 1 calc R U . . .
H3AB H 0.188480 0.704791 0.127958 0.078 Uiso 1 1 calc R U . . .
C4 C 0.4553(5) 0.7922(4) 0.1932(3) 0.0583(8) Uani 1 1 d . . . . .
H4A H 0.484434 0.897405 0.240731 0.070 Uiso 1 1 calc R U . . .
H4AB H 0.546370 0.761527 0.246530 0.070 Uiso 1 1 calc R U . . .
C5 C 0.5638(4) 0.7442(4) 0.5972(4) 0.0658(9) Uani 1 1 d . . . . .
H5A H 0.465064 0.641186 0.541662 0.079 Uiso 1 1 calc R U . . .
H5AB H 0.532858 0.786121 0.661241 0.079 Uiso 1 1 calc R U . . .
C6 C 0.7214(5) 0.7201(4) 0.6747(3) 0.0577(8) Uani 1 1 d . . . . .
H6A H 0.699114 0.649704 0.735384 0.069 Uiso 1 1 calc R U . . .
H6AB H 0.747405 0.669686 0.611549 0.069 Uiso 1 1 calc R U . . .
C7 C 0.8983(5) 0.9923(4) 0.6668(4) 0.0717(10) Uani 1 1 d . . . . .
H7A H 0.990393 1.097720 0.723146 0.086 Uiso 1 1 calc R U . . .
H7AB H 0.934812 0.957766 0.603506 0.086 Uiso 1 1 calc R U . . .
C8 C 0.7313(5) 1.0020(4) 0.5893(4) 0.0720(10) Uani 1 1 d . . . . .
H8A H 0.701377 1.046059 0.652981 0.086 Uiso 1 1 calc R U . . .
H8AB H 0.747489 1.074590 0.528901 0.086 Uiso 1 1 calc R U . . .

loop_
_atom_site_aniso_label
_atom_site_aniso_U_11
_atom_site_aniso_U_22
_atom_site_aniso_U_33
_atom_site_aniso_U_23
_atom_site_aniso_U_13
_atom_site_aniso_U_12
Np1 0.03229(9) 0.03548(9) 0.03589(10) 0.00657(6) 0.02088(7) 0.01439(7)
Cl1 0.0613(5) 0.0508(5) 0.0592(5) -0.0080(4) 0.0200(4) 0.0210(4)
Cl2 0.0635(5) 0.0695(5) 0.0553(5) 0.0153(4) 0.0225(4) 0.0439(5)
Cl3 0.0358(4) 0.0674(5) 0.0419(4) 0.0060(3) 0.0155(3) 0.0250(4)
O1 0.0481(12) 0.0634(14) 0.0573(13) 0.0183(11) 0.0376(11) 0.0213(11)
O2 0.0881(18) 0.0462(13) 0.0655(16) 0.0210(11) 0.0374(14) 0.0199(13)
O3 0.0602(15) 0.0750(17) 0.0491(14) 0.0190(12) 0.0061(12) 0.0319(13)
N1 0.0422(15) 0.0616(17) 0.0648(17) 0.0342(14) 0.0301(13) 0.0302(14)
N2 0.0348(15) 0.077(2) 0.0438(15) 0.0118(14) 0.0069(12) 0.0246(14)
C1 0.063(2) 0.079(3) 0.056(2) 0.0033(19) 0.0284(19) 0.028(2)
C2 0.075(3) 0.066(2) 0.054(2) -0.0003(18) 0.023(2) 0.014(2)
C3 0.078(3) 0.060(2) 0.056(2) 0.0174(17) 0.042(2) 0.0194(19)
C4 0.064(2) 0.054(2) 0.051(2) 0.0084(15) 0.0242(18) 0.0233(17)
C5 0.0391(19) 0.061(2) 0.072(2) 0.0098(18) 0.0163(18) 0.0076(16)
C6 0.070(2) 0.0480(19) 0.059(2) 0.0219(16) 0.0304(19) 0.0277(17)
C7 0.056(2) 0.057(2) 0.079(3) 0.0156(19) 0.030(2) 0.0041(18)
C8 0.093(3) 0.058(2) 0.072(3) 0.029(2) 0.033(2) 0.043(2)

loop_
_atom_type_symbol
_atom_type_description
_atom_type_scat_dispersion_real
_atom_type_scat_dispersion_imag
_atom_type_scat_source
C C 0.0033 0.0016 'International Tables Vol C Tables 4.2.6.8 and 6.1.1.4'
H H 0.0000 0.0000 'International Tables Vol C Tables 4.2.6.8 and 6.1.1.4'
Cl Cl 0.1484 0.1585 'International Tables Vol C Tables 4.2.6.8 and 6.1.1.4'
N N 0.0061 0.0033 'International Tables Vol C Tables 4.2.6.8 and 6.1.1.4'
Np Np -11.4937 4.1493 'International Tables Vol C Tables 4.2.6.8 and 6.1.1.4'
O O 0.0106 0.0060 'International Tables Vol C Tables 4.2.6.8 and 6.1.1.4'

loop_
_geom_angle_atom_site_label_1
_geom_angle_atom_site_label_2
_geom_angle_atom_site_label_3
_geom_angle
_geom_angle_site_symmetry_1
_geom_angle_site_symmetry_3
_geom_angle_publ_flag
O1 Np1 O1 180.0 2_566 . ?
O1 Np1 Cl2 90.65(7) 2_566 2_566 ?
O1 Np1 Cl2 89.35(7) . 2_566 ?
O1 Np1 Cl2 89.35(7) 2_566 . ?
O1 Np1 Cl2 90.65(7) . . ?
Cl2 Np1 Cl2 180.00(3) 2_566 . ?
O1 Np1 Cl1 91.05(7) 2_566 2_566 ?
O1 Np1 Cl1 88.95(7) . 2_566 ?
Cl2 Np1 Cl1 91.14(3) 2_566 2_566 ?
Cl2 Np1 Cl1 88.86(3) . 2_566 ?
O1 Np1 Cl1 88.95(7) 2_566 . ?
O1 Np1 Cl1 91.05(7) . . ?
Cl2 Np1 Cl1 88.86(3) 2_566 . ?
Cl2 Np1 Cl1 91.14(3) . . ?
Cl1 Np1 Cl1 180.00(3) 2_566 . ?
C3 O2 C2 110.7(2) . . ?
C8 O3 C5 110.3(3) . . ?
C1 N1 C4 110.5(2) . . ?
C1 N1 H1 109.5 . . ?
C4 N1 H1 109.5 . . ?
C1 N1 H2 109.5 . . ?
C4 N1 H2 109.5 . . ?
H1 N1 H2 108.1 . . ?
C6 N2 C7 110.9(2) . . ?
C6 N2 H3 109.5 . . ?
C7 N2 H3 109.5 . . ?
C6 N2 H4 109.5 . . ?
C7 N2 H4 109.5 . . ?
H3 N2 H4 108.0 . . ?
N1 C1 C2 109.6(3) . . ?
N1 C1 H1A 109.8 . . ?
C2 C1 H1A 109.8 . . ?
N1 C1 H1AB 109.8 . . ?
C2 C1 H1AB 109.8 . . ?
H1A C1 H1AB 108.2 . . ?
O2 C2 C1 111.5(3) . . ?
O2 C2 H2A 109.3 . . ?
C1 C2 H2A 109.3 . . ?
O2 C2 H2AB 109.3 . . ?
C1 C2 H2AB 109.3 . . ?
H2A C2 H2AB 108.0 . . ?
O2 C3 C4 111.2(3) . . ?
O2 C3 H3A 109.4 . . ?
C4 C3 H3A 109.4 . . ?
O2 C3 H3AB 109.4 . . ?
C4 C3 H3AB 109.4 . . ?
H3A C3 H3AB 108.0 . . ?
N1 C4 C3 108.3(3) . . ?
N1 C4 H4A 110.0 . . ?
C3 C4 H4A 110.0 . . ?
N1 C4 H4AB 110.0 . . ?
C3 C4 H4AB 110.0 . . ?
H4A C4 H4AB 108.4 . . ?
O3 C5 C6 112.1(3) . . ?
O3 C5 H5A 109.2 . . ?
C6 C5 H5A 109.2 . . ?
O3 C5 H5AB 109.2 . . ?
C6 C5 H5AB 109.2 . . ?
H5A C5 H5AB 107.9 . . ?
N2 C6 C5 109.5(3) . . ?
N2 C6 H6A 109.8 . . ?
C5 C6 H6A 109.8 . . ?
N2 C6 H6AB 109.8 . . ?
C5 C6 H6AB 109.8 . . ?
H6A C6 H6AB 108.2 . . ?
C8 C7 N2 109.7(3) . . ?
C8 C7 H7A 109.7 . . ?
N2 C7 H7A 109.7 . . ?
C8 C7 H7AB 109.7 . . ?
N2 C7 H7AB 109.7 . . ?
H7A C7 H7AB 108.2 . . ?
O3 C8 C7 112.0(3) . . ?
O3 C8 H8A 109.2 . . ?
C7 C8 H8A 109.2 . . ?
O3 C8 H8AB 109.2 . . ?
C7 C8 H8AB 109.2 . . ?
H8A C8 H8AB 107.9 . . ?

loop_
_geom_bond_atom_site_label_1
_geom_bond_atom_site_label_2
_geom_bond_distance
_geom_bond_site_symmetry_2
_geom_bond_publ_flag
Np1 O1 1.7526(18) 2_566 ?
Np1 O1 1.7526(18) . ?
Np1 Cl2 2.6558(8) 2_566 ?
Np1 Cl2 2.6558(8) . ?
Np1 Cl1 2.6884(8) 2_566 ?
Np1 Cl1 2.6884(8) . ?
O2 C3 1.417(4) . ?
O2 C2 1.423(4) . ?
O3 C8 1.398(4) . ?
O3 C5 1.412(4) . ?
N1 C1 1.474(4) . ?
N1 C4 1.489(4) . ?
N1 H1 0.8900 . ?
N1 H2 0.8900 . ?
N2 C6 1.469(4) . ?
N2 C7 1.485(4) . ?
N2 H3 0.8900 . ?
N2 H4 0.8900 . ?
C1 C2 1.498(5) . ?
C1 H1A 0.9700 . ?
C1 H1AB 0.9700 . ?
C2 H2A 0.9700 . ?
C2 H2AB 0.9700 . ?
C3 C4 1.508(5) . ?
C3 H3A 0.9700 . ?
C3 H3AB 0.9700 . ?
C4 H4A 0.9700 . ?
C4 H4AB 0.9700 . ?
C5 C6 1.475(5) . ?
C5 H5A 0.9700 . ?
C5 H5AB 0.9700 . ?
C6 H6A 0.9700 . ?
C6 H6AB 0.9700 . ?
C7 C8 1.475(5) . ?
C7 H7A 0.9700 . ?
C7 H7AB 0.9700 . ?
C8 H8A 0.9700 . ?
C8 H8AB 0.9700 . ?
